data_4071854
loop_
_publ_author_name
'Kertsnus-Banchik, Evgenia'
'Kalikhman, Inna'
'Gostevskii, Boris'
'Deutsch, Zvicka'
'Botoshansky, Mark'
'Kost, Daniel'

_publ_section_title
;
 Hydride Migration from Silicon to an Adjacent Unsaturated Imino Carbon:
 Intramolecular Hydrosilylation
;
_journal_issue 20
_journal_name_full Organometallics
_journal_page_first 5285
_journal_paper_doi 10.1021/om800427x
_journal_volume 27
_journal_year 2008
_chemical_formula_sum 'C19 H22 N4 O2 Si'
_chemical_formula_weight 366.50
_chemical_name_common 15a
_chemical_name_systematic
;
 [N-(benzylideneimino)acetimidato-N',O] [N-(benzylamino)acetimidato-N',O]methylsilicon(IV)
;
_space_group_IT_number 2
_symmetry_cell_setting triclinic
_symmetry_space_group_name_Hall '-P 1'
_symmetry_space_group_name_H-M 'P -1'
_atom_sites_solution_hydrogens geom
_atom_sites_solution_primary direct
_atom_sites_solution_secondary difmap
_audit_creation_method SHELXL-97
_cell_angle_alpha 91.54(2)
_cell_angle_beta 99.44(3)
_cell_angle_gamma 90.17(2)
_cell_formula_units_Z 2
_cell_length_a 8.320(2)
_cell_length_b 9.969(2)
_cell_length_c 11.555(2)
_cell_measurement_reflns_used 11506
_cell_measurement_temperature 240(2)
_cell_measurement_theta_max 25.89
_cell_measurement_theta_min 2.04
_cell_volume 945.0(3)
_computing_cell_refinement 'DENZO HKL2000 (Otwinowski & Minor 1997)'
_computing_data_collection 'Collect (Nonius, 2006)'
_computing_data_reduction 'DENZO HKL2000 (Otwinowski & Minor 1997)'
_computing_molecular_graphics 'TEXSAN  (MSC, 1999)'
_computing_structure_refinement 'SHELXL-97 (Sheldrick, 1997)'
_computing_structure_solution 'SHELXS-97 (Sheldrick, 1997)'
_diffrn_ambient_temperature 240(2)
_diffrn_measured_fraction_theta_full 0.965
_diffrn_measured_fraction_theta_max 0.965
_diffrn_measurement_device_type 'Nonius KappaCCD'
_diffrn_measurement_method 'phi- and omega-scans'
_diffrn_radiation_monochromator graphite
_diffrn_radiation_source 'fine-focus sealed tube'
_diffrn_radiation_type MoK\a
_diffrn_radiation_wavelength 0.71073
_diffrn_reflns_av_R_equivalents 0.0350
_diffrn_reflns_av_sigmaI/netI 0.0395
_diffrn_reflns_limit_h_max 10
_diffrn_reflns_limit_h_min 0
_diffrn_reflns_limit_k_max 12
_diffrn_reflns_limit_k_min -12
_diffrn_reflns_limit_l_max 13
_diffrn_reflns_limit_l_min -13
_diffrn_reflns_number 11506
_diffrn_reflns_theta_full 25.89
_diffrn_reflns_theta_max 25.89
_diffrn_reflns_theta_min 2.04
_diffrn_standards_number 0
_exptl_absorpt_coefficient_mu 0.145
_exptl_absorpt_correction_type none
_exptl_crystal_colour red
_exptl_crystal_density_diffrn 1.288
_exptl_crystal_density_method 'not measured'
_exptl_crystal_description prism
_exptl_crystal_F_000 388
_exptl_crystal_size_max 0.42
_exptl_crystal_size_mid 0.24
_exptl_crystal_size_min 0.18
_refine_diff_density_max 0.378
_refine_diff_density_min -0.324
_refine_diff_density_rms 0.042
_refine_ls_extinction_method none
_refine_ls_goodness_of_fit_ref 1.128
_refine_ls_hydrogen_treatment constr
_refine_ls_matrix_type full
_refine_ls_number_parameters 235
_refine_ls_number_reflns 3531
_refine_ls_number_restraints 0
_refine_ls_restrained_S_all 1.128
_refine_ls_R_factor_all 0.0615
_refine_ls_R_factor_gt 0.0431
_refine_ls_shift/su_max 0.000
_refine_ls_shift/su_mean 0.000
_refine_ls_structure_factor_coef Fsqd
_refine_ls_weighting_details 'calc w=1/[\s^2^(Fo^2^)+(0.0656P)^2^+0.1723P] where P=(Fo^2^+2Fc^2^)/3'
_refine_ls_weighting_scheme calc
_refine_ls_wR_factor_gt 0.1208
_refine_ls_wR_factor_ref 0.1278
_reflns_number_gt 2709
_reflns_number_total 3531
_reflns_threshold_expression >2sigma(I)
_cod_data_source_file om800427x_si_001.cif
_cod_data_source_block 15a
_cod_depositor_comments
;
The following automatic conversions were performed:

'_symmetry_cell_setting' value 'Triclinic' changed to 'triclinic'
according to /home/saulius/struct/CIF-dictionaries/cif_core.dic
dictionary named 'cif_core.dic' version 2.4.1 from 2010-06-29.

Automatic conversion script
Id: cif_fix_values 1715 2011-07-08 13:25:40Z adriana 
;
_cod_database_code 4071854

loop_
_symmetry_equiv_pos_as_xyz
'x, y, z'
'-x, -y, -z'

loop_
_atom_site_label
_atom_site_type_symbol
_atom_site_fract_x
_atom_site_fract_y
_atom_site_fract_z
_atom_site_U_iso_or_equiv
_atom_site_adp_type
_atom_site_occupancy
_atom_site_symmetry_multiplicity
_atom_site_calc_flag
_atom_site_refinement_flags
Si1 Si 0.87565(7) 0.25000(5) 0.09217(5) 0.03331(18) Uani 1 1 d .
O1 O 0.72451(17) 0.37011(13) 0.10216(13) 0.0399(4) Uani 1 1 d .
O2 O 1.03236(18) 0.12593(14) 0.11808(13) 0.0431(4) Uani 1 1 d .
N1 N 0.7275(2) 0.13226(16) 0.10399(15) 0.0361(4) Uani 1 1 d .
N2 N 0.5734(2) 0.18544(17) 0.11797(15) 0.0390(4) Uani 1 1 d .
N3 N 1.01021(19) 0.33391(15) 0.22598(14) 0.0314(4) Uani 1 1 d .
N4 N 1.1400(2) 0.25467(17) 0.27788(15) 0.0381(4) Uani 1 1 d .
C1 C 0.5822(3) 0.3131(2) 0.11690(17) 0.0353(5) Uani 1 1 d .
C2 C 0.4449(3) 0.4038(2) 0.1308(2) 0.0513(6) Uani 1 1 d .
H2A H 0.4797 0.4963 0.1269 0.077 Uiso 1 1 calc R
H2B H 0.4115 0.3897 0.2061 0.077 Uiso 1 1 calc R
H2C H 0.3540 0.3847 0.0684 0.077 Uiso 1 1 calc R
C3 C 0.7251(3) -0.01450(18) 0.09856(18) 0.0375(5) Uani 1 1 d .
H3A H 0.8314 -0.0464 0.0839 0.045 Uiso 1 1 calc R
H3B H 0.6431 -0.0450 0.0322 0.045 Uiso 1 1 calc R
C4 C 0.6877(2) -0.07656(18) 0.20931(18) 0.0347(5) Uani 1 1 d .
C5 C 0.5726(3) -0.1785(2) 0.2035(2) 0.0456(5) Uani 1 1 d .
H5 H 0.5218 -0.2126 0.1299 0.055 Uiso 1 1 calc R
C6 C 0.5314(3) -0.2310(2) 0.3051(2) 0.0551(6) Uani 1 1 d .
H6 H 0.4529 -0.3000 0.2999 0.066 Uiso 1 1 calc R
C7 C 0.6051(3) -0.1822(2) 0.4127(2) 0.0565(7) Uani 1 1 d .
H7 H 0.5762 -0.2163 0.4815 0.068 Uiso 1 1 calc R
C8 C 0.7219(3) -0.0830(2) 0.4194(2) 0.0555(6) Uani 1 1 d .
H8 H 0.7742 -0.0506 0.4932 0.067 Uiso 1 1 calc R
C9 C 0.7627(3) -0.0310(2) 0.31893(19) 0.0448(5) Uani 1 1 d .
H9 H 0.8428 0.0366 0.3250 0.054 Uiso 1 1 calc R
C10 C 1.1396(3) 0.14545(19) 0.21207(18) 0.0360(5) Uani 1 1 d .
C11 C 1.2643(3) 0.0407(2) 0.2429(2) 0.0485(6) Uani 1 1 d .
H11A H 1.3355 0.0674 0.3150 0.073 Uiso 1 1 calc R
H11B H 1.3280 0.0299 0.1802 0.073 Uiso 1 1 calc R
H11C H 1.2110 -0.0436 0.2538 0.073 Uiso 1 1 calc R
C12 C 0.9927(2) 0.45392(19) 0.26808(17) 0.0344(5) Uani 1 1 d .
H12 H 0.9021 0.5001 0.2292 0.041 Uiso 1 1 calc R
C13 C 1.0883(2) 0.52923(19) 0.36464(17) 0.0345(5) Uani 1 1 d .
C14 C 1.2248(3) 0.4836(2) 0.4389(2) 0.0455(5) Uani 1 1 d .
H14 H 1.2645 0.3970 0.4268 0.055 Uiso 1 1 calc R
C15 C 1.3024(3) 0.5644(2) 0.5305(2) 0.0525(6) Uani 1 1 d .
H15 H 1.3938 0.5322 0.5805 0.063 Uiso 1 1 calc R
C16 C 1.2468(3) 0.6918(2) 0.5486(2) 0.0502(6) Uani 1 1 d .
H16 H 1.3004 0.7466 0.6106 0.060 Uiso 1 1 calc R
C17 C 1.1129(3) 0.7384(2) 0.4760(2) 0.0548(6) Uani 1 1 d .
H17 H 1.0749 0.8254 0.4885 0.066 Uiso 1 1 calc R
C18 C 1.0336(3) 0.6587(2) 0.3849(2) 0.0460(6) Uani 1 1 d .
H18 H 0.9418 0.6918 0.3358 0.055 Uiso 1 1 calc R
C19 C 0.9369(3) 0.3068(2) -0.0463(2) 0.0510(6) Uani 1 1 d .
H19A H 1.0228 0.3737 -0.0281 0.077 Uiso 1 1 calc R
H19B H 0.8437 0.3455 -0.0953 0.077 Uiso 1 1 calc R
H19C H 0.9761 0.2308 -0.0875 0.077 Uiso 1 1 calc R

loop_
_atom_site_aniso_label
_atom_site_aniso_U_11
_atom_site_aniso_U_22
_atom_site_aniso_U_33
_atom_site_aniso_U_23
_atom_site_aniso_U_13
_atom_site_aniso_U_12
Si1 0.0360(3) 0.0329(3) 0.0307(3) 0.0004(2) 0.0046(2) -0.0020(2)
O1 0.0380(8) 0.0321(8) 0.0482(9) 0.0043(6) 0.0022(7) -0.0016(6)
O2 0.0426(9) 0.0408(8) 0.0443(9) -0.0087(6) 0.0039(7) 0.0046(6)
N1 0.0380(10) 0.0303(9) 0.0404(10) 0.0011(7) 0.0070(8) 0.0009(7)
N2 0.0371(10) 0.0393(10) 0.0407(10) 0.0036(7) 0.0067(8) 0.0010(7)
N3 0.0325(9) 0.0315(9) 0.0311(9) 0.0023(6) 0.0078(7) 0.0018(7)
N4 0.0387(10) 0.0391(10) 0.0358(10) 0.0016(7) 0.0040(8) 0.0061(7)
C1 0.0386(12) 0.0369(11) 0.0291(11) 0.0053(8) 0.0016(9) 0.0004(8)
C2 0.0470(14) 0.0490(14) 0.0599(16) 0.0131(11) 0.0128(12) 0.0110(10)
C3 0.0459(12) 0.0305(11) 0.0362(12) -0.0042(8) 0.0074(10) -0.0023(8)
C4 0.0405(11) 0.0253(10) 0.0381(12) -0.0016(8) 0.0059(9) 0.0059(8)
C5 0.0557(14) 0.0324(11) 0.0467(13) 0.0021(9) 0.0022(11) -0.0037(9)
C6 0.0641(16) 0.0383(13) 0.0639(17) 0.0130(11) 0.0119(13) -0.0068(11)
C7 0.0752(18) 0.0458(14) 0.0519(16) 0.0184(11) 0.0176(13) 0.0086(12)
C8 0.0721(17) 0.0555(15) 0.0382(14) 0.0026(10) 0.0063(12) -0.0003(12)
C9 0.0539(14) 0.0419(12) 0.0377(13) -0.0012(9) 0.0056(10) -0.0048(10)
C10 0.0373(11) 0.0373(11) 0.0360(12) 0.0026(8) 0.0137(9) 0.0017(8)
C11 0.0514(14) 0.0467(13) 0.0486(14) 0.0026(10) 0.0108(11) 0.0125(10)
C12 0.0360(11) 0.0352(11) 0.0325(11) 0.0031(8) 0.0066(9) -0.0007(8)
C13 0.0373(11) 0.0346(11) 0.0328(11) 0.0001(8) 0.0092(9) -0.0032(8)
C14 0.0449(13) 0.0441(12) 0.0445(13) -0.0056(10) -0.0009(10) 0.0038(10)
C15 0.0469(14) 0.0608(15) 0.0462(14) -0.0050(11) -0.0024(11) 0.0011(11)
C16 0.0488(14) 0.0559(15) 0.0449(14) -0.0132(11) 0.0075(11) -0.0116(11)
C17 0.0613(16) 0.0410(13) 0.0598(16) -0.0134(11) 0.0052(13) 0.0003(11)
C18 0.0463(13) 0.0416(12) 0.0480(14) -0.0036(10) 0.0025(11) 0.0015(10)
C19 0.0608(16) 0.0534(14) 0.0412(14) 0.0058(10) 0.0145(12) -0.0035(11)

loop_
_atom_type_symbol
_atom_type_description
_atom_type_scat_dispersion_real
_atom_type_scat_dispersion_imag
_atom_type_scat_source
Si Si 0.0817 0.0704 'International Tables Vol C Tables 4.2.6.8 and 6.1.1.4'
N N 0.0061 0.0033 'International Tables Vol C Tables 4.2.6.8 and 6.1.1.4'
O O 0.0106 0.0060 'International Tables Vol C Tables 4.2.6.8 and 6.1.1.4'
C C 0.0033 0.0016 'International Tables Vol C Tables 4.2.6.8 and 6.1.1.4'
H H 0.0000 0.0000 'International Tables Vol C Tables 4.2.6.8 and 6.1.1.4'

loop_
_geom_angle_atom_site_label_1
_geom_angle_atom_site_label_2
_geom_angle_atom_site_label_3
_geom_angle
N1 Si1 O1 86.00(7)
N1 Si1 O2 91.28(8)
O1 Si1 O2 166.71(7)
N1 Si1 C19 126.26(10)
O1 Si1 C19 97.71(10)
O2 Si1 C19 94.40(10)
N1 Si1 N3 123.09(8)
O1 Si1 N3 89.71(7)
O2 Si1 N3 80.87(7)
C19 Si1 N3 110.56(9)
C1 O1 Si1 111.91(12)
C10 O2 Si1 115.68(13)
N2 N1 C3 111.78(16)
N2 N1 Si1 115.18(12)
C3 N1 Si1 133.00(14)
C1 N2 N1 108.48(17)
C12 N3 N4 119.50(17)
C12 N3 Si1 126.18(14)
N4 N3 Si1 114.30(12)
C10 N4 N3 107.11(17)
N2 C1 O1 118.39(19)
N2 C1 C2 124.06(19)
O1 C1 C2 117.55(18)
C1 C2 H2A 109.5
C1 C2 H2B 109.5
H2A C2 H2B 109.5
C1 C2 H2C 109.5
H2A C2 H2C 109.5
H2B C2 H2C 109.5
N1 C3 C4 113.44(16)
N1 C3 H3A 108.9
C4 C3 H3A 108.9
N1 C3 H3B 108.9
C4 C3 H3B 108.9
H3A C3 H3B 107.7
C9 C4 C5 118.0(2)
C9 C4 C3 121.32(18)
C5 C4 C3 120.66(19)
C4 C5 C6 120.9(2)
C4 C5 H5 119.5
C6 C5 H5 119.5
C7 C6 C5 119.9(2)
C7 C6 H6 120.0
C5 C6 H6 120.0
C6 C7 C8 119.6(2)
C6 C7 H7 120.2
C8 C7 H7 120.2
C9 C8 C7 120.5(2)
C9 C8 H8 119.8
C7 C8 H8 119.8
C8 C9 C4 121.1(2)
C8 C9 H9 119.5
C4 C9 H9 119.5
O2 C10 N4 121.54(19)
O2 C10 C11 118.03(18)
N4 C10 C11 120.4(2)
C10 C11 H11A 109.5
C10 C11 H11B 109.5
H11A C11 H11B 109.5
C10 C11 H11C 109.5
H11A C11 H11C 109.5
H11B C11 H11C 109.5
N3 C12 C13 131.25(19)
N3 C12 H12 114.4
C13 C12 H12 114.4
C14 C13 C18 118.1(2)
C14 C13 C12 126.30(19)
C18 C13 C12 115.62(19)
C15 C14 C13 120.6(2)
C15 C14 H14 119.7
C13 C14 H14 119.7
C16 C15 C14 120.4(2)
C16 C15 H15 119.8
C14 C15 H15 119.8
C17 C16 C15 119.7(2)
C17 C16 H16 120.1
C15 C16 H16 120.1
C16 C17 C18 120.6(2)
C16 C17 H17 119.7
C18 C17 H17 119.7
C17 C18 C13 120.7(2)
C17 C18 H18 119.7
C13 C18 H18 119.7
Si1 C19 H19A 109.5
Si1 C19 H19B 109.5
H19A C19 H19B 109.5
Si1 C19 H19C 109.5
H19A C19 H19C 109.5
H19B C19 H19C 109.5

loop_
_geom_bond_atom_site_label_1
_geom_bond_atom_site_label_2
_geom_bond_distance
Si1 N1 1.7236(17)
Si1 O1 1.7543(15)
Si1 O2 1.7946(16)
Si1 C19 1.858(2)
Si1 N3 1.9238(18)
O1 C1 1.350(2)
O2 C10 1.298(3)
N1 N2 1.421(2)
N1 C3 1.463(2)
N2 C1 1.275(3)
N3 C12 1.297(2)
N3 N4 1.403(2)
N4 C10 1.311(3)
C1 C2 1.486(3)
C2 H2A 0.9700
C2 H2B 0.9700
C2 H2C 0.9700
C3 C4 1.513(3)
C3 H3A 0.9800
C3 H3B 0.9800
C4 C9 1.381(3)
C4 C5 1.387(3)
C5 C6 1.390(3)
C5 H5 0.9400
C6 C7 1.369(4)
C6 H6 0.9400
C7 C8 1.376(4)
C7 H7 0.9400
C8 C9 1.375(3)
C8 H8 0.9400
C9 H9 0.9400
C10 C11 1.482(3)
C11 H11A 0.9700
C11 H11B 0.9700
C11 H11C 0.9700
C12 C13 1.450(3)
C12 H12 0.9400
C13 C14 1.392(3)
C13 C18 1.396(3)
C14 C15 1.383(3)
C14 H14 0.9400
C15 C16 1.375(3)
C15 H15 0.9400
C16 C17 1.370(4)
C16 H16 0.9400
C17 C18 1.378(3)
C17 H17 0.9400
C18 H18 0.9400
C19 H19A 0.9700
C19 H19B 0.9700
C19 H19C 0.9700

loop_
_geom_torsion_atom_site_label_1
_geom_torsion_atom_site_label_2
_geom_torsion_atom_site_label_3
_geom_torsion_atom_site_label_4
_geom_torsion
N1 Si1 O1 C1 1.97(14)
O2 Si1 O1 C1 -76.6(3)
C19 Si1 O1 C1 128.05(15)
N3 Si1 O1 C1 -121.24(14)
N1 Si1 O2 C10 -117.22(15)
O1 Si1 O2 C10 -39.3(4)
C19 Si1 O2 C10 116.26(16)
N3 Si1 O2 C10 6.12(14)
O1 Si1 N1 N2 -1.59(14)
O2 Si1 N1 N2 165.38(14)
C19 Si1 N1 N2 -98.22(17)
N3 Si1 N1 N2 85.45(16)
O1 Si1 N1 C3 175.90(19)
O2 Si1 N1 C3 -17.13(19)
C19 Si1 N1 C3 79.3(2)
N3 Si1 N1 C3 -97.06(19)
C3 N1 N2 C1 -177.22(17)
Si1 N1 N2 C1 0.8(2)
N1 Si1 N3 C12 -102.25(17)
O1 Si1 N3 C12 -17.21(16)
O2 Si1 N3 C12 172.21(17)
C19 Si1 N3 C12 80.91(18)
N1 Si1 N3 N4 79.35(15)
O1 Si1 N3 N4 164.38(13)
O2 Si1 N3 N4 -6.19(12)
C19 Si1 N3 N4 -97.49(15)
C12 N3 N4 C10 -173.61(17)
Si1 N3 N4 C10 4.91(19)
N1 N2 C1 O1 0.9(3)
N1 N2 C1 C2 -179.21(19)
Si1 O1 C1 N2 -2.1(2)
Si1 O1 C1 C2 177.96(15)
N2 N1 C3 C4 -62.2(2)
Si1 N1 C3 C4 120.28(19)
N1 C3 C4 C9 -45.5(3)
N1 C3 C4 C5 132.5(2)
C9 C4 C5 C6 1.5(3)
C3 C4 C5 C6 -176.5(2)
C4 C5 C6 C7 -0.2(4)
C5 C6 C7 C8 -1.2(4)
C6 C7 C8 C9 1.2(4)
C7 C8 C9 C4 0.1(4)
C5 C4 C9 C8 -1.5(3)
C3 C4 C9 C8 176.6(2)
Si1 O2 C10 N4 -5.4(2)
Si1 O2 C10 C11 175.28(14)
N3 N4 C10 O2 0.0(3)
N3 N4 C10 C11 179.37(17)
N4 N3 C12 C13 0.8(3)
Si1 N3 C12 C13 -177.53(16)
N3 C12 C13 C14 -2.2(4)
N3 C12 C13 C18 179.3(2)
C18 C13 C14 C15 0.5(3)
C12 C13 C14 C15 -178.0(2)
C13 C14 C15 C16 -0.7(4)
C14 C15 C16 C17 0.4(4)
C15 C16 C17 C18 0.0(4)
C16 C17 C18 C13 -0.1(4)
C14 C13 C18 C17 -0.1(3)
C12 C13 C18 C17 178.5(2)
